data_7161078
loop_
_publ_author_name
'Amundson, Journey M.'
'Brush, Ryan B.'
'Jensen, Kara M.'
'Funk, Baela R.'
'Jung, Healeam'
'Mamicha, Sam K.'
'Young, Jr, Victor G'
'Garcia L, Eryck'
'Klivansky, Liana M.'
'Cao, Dennis D.'

_publ_section_title
;
 Pyromellitic dihydrazides as hydrolytically stable analogs of
 pyromellitic diimide.
;
_journal_issue 13
_journal_name_full 'Organic &amp; biomolecular chemistry'
_journal_page_first 2650
_journal_page_last 2654
_journal_paper_doi 10.1039/d6ob00281a
_journal_volume 24
_journal_year 2026
_chemical_formula_sum 'C40 H36 N6 O6'
_chemical_formula_weight 696.75
_space_group_crystal_system monoclinic
_space_group_IT_number 14
_space_group_name_Hall '-P 2yn'
_space_group_name_H-M_alt 'P 1 21/n 1'
_atom_sites_solution_hydrogens geom
_atom_sites_solution_primary direct
_audit_creation_method
;FinalCif V155 by Daniel Kratzert, Freiburg 2025, 
https://dkratzert.de/finalcif.html
;
_audit_update_record
;
2026-01-07 deposited with the CCDC.	2026-03-12 downloaded from the CCDC.
;
_cell_angle_alpha 90
_cell_angle_beta 95.126(3)
_cell_angle_gamma 90
_cell_formula_units_Z 4
_cell_length_a 7.6117(9)
_cell_length_b 28.606(4)
_cell_length_c 15.887(2)
_cell_measurement_reflns_used 2704
_cell_measurement_temperature 100(2)
_cell_measurement_theta_max 27.37
_cell_measurement_theta_min 2.49
_cell_volume 3445.4(8)
_computing_cell_refinement 'Bruker SAINT'
_computing_data_collection 'Bruker APEX2'
_computing_data_reduction 'Bruker SAINT'
_computing_molecular_graphics 'Bruker SHELXTL'
_computing_publication_material 'Bruker SHELXTL'
_computing_structure_refinement 'SHELXL-2019/2 (Sheldrick, 2019)'
_computing_structure_solution 'SHELXT 2018/2 (Sheldrick, 2018)'
_diffrn_ambient_environment N~2~
_diffrn_ambient_temperature 100(2)
_diffrn_detector CPAD
_diffrn_detector_area_resol_mean 7.41
_diffrn_detector_type 'Bruker PHOTON III'
_diffrn_measured_fraction_theta_full 0.999
_diffrn_measured_fraction_theta_max 0.997
_diffrn_measurement_device 'three-circle diffractometer'
_diffrn_measurement_device_type 'Bruker D8 VENTURE dual wavelength Mo/Cu'
_diffrn_measurement_method '\w and \f scans'
_diffrn_measurement_specimen_support 'MiTeGen micromount'
_diffrn_radiation_monochromator 'mirror optics'
_diffrn_radiation_probe x-ray
_diffrn_radiation_type MoK\a
_diffrn_radiation_wavelength 0.71073
_diffrn_reflns_av_R_equivalents 0.0382
_diffrn_reflns_av_unetI/netI 0.0322
_diffrn_reflns_Laue_measured_fraction_full 0.999
_diffrn_reflns_Laue_measured_fraction_max 0.997
_diffrn_reflns_limit_h_max 9
_diffrn_reflns_limit_h_min -8
_diffrn_reflns_limit_k_max 37
_diffrn_reflns_limit_k_min -37
_diffrn_reflns_limit_l_max 20
_diffrn_reflns_limit_l_min -20
_diffrn_reflns_number 43686
_diffrn_reflns_point_group_measured_fraction_full 0.999
_diffrn_reflns_point_group_measured_fraction_max 0.997
_diffrn_reflns_theta_full 25.242
_diffrn_reflns_theta_max 27.528
_diffrn_reflns_theta_min 1.919
_diffrn_source 'microfocus sealed X-ray tube'
_diffrn_source_current 1.4
_diffrn_source_type 'Incoatec I\ms'
_diffrn_source_voltage 50.0
_exptl_absorpt_coefficient_mu 0.092
_exptl_absorpt_correction_T_max 0.7456
_exptl_absorpt_correction_T_min 0.6643
_exptl_absorpt_correction_type multi-scan
_exptl_absorpt_process_details 'SADABS, Bruker'
_exptl_crystal_colour yellow
_exptl_crystal_density_diffrn 1.343
_exptl_crystal_description plate
_exptl_crystal_F_000 1464
_exptl_crystal_size_max 0.390
_exptl_crystal_size_mid 0.190
_exptl_crystal_size_min 0.090
_exptl_transmission_factor_max 0.7456
_exptl_transmission_factor_min 0.6643
_refine_diff_density_max 0.588
_refine_diff_density_min -0.286
_refine_diff_density_rms 0.047
_refine_ls_extinction_method none
_refine_ls_goodness_of_fit_ref 1.035
_refine_ls_hydrogen_treatment constr
_refine_ls_matrix_type full
_refine_ls_number_parameters 473
_refine_ls_number_reflns 7904
_refine_ls_number_restraints 0
_refine_ls_restrained_S_all 1.035
_refine_ls_R_factor_all 0.0576
_refine_ls_R_factor_gt 0.0419
_refine_ls_shift/su_max 0.001
_refine_ls_shift/su_mean 0.000
_refine_ls_structure_factor_coef Fsqd
_refine_ls_weighting_details 'w=1/[\s^2^(Fo^2^)+(0.0483P)^2^+1.5771P] where P=(Fo^2^+2Fc^2^)/3'
_refine_ls_weighting_scheme calc
_refine_ls_wR_factor_gt 0.1017
_refine_ls_wR_factor_ref 0.1122
_reflns_Friedel_coverage 0.000
_reflns_number_gt 6312
_reflns_number_total 7904
_reflns_threshold_expression 'I > 2\s(I)'
_cod_data_source_file d6ob00281a2.cif
_cod_data_source_block 25142b_a
_cod_depositor_comments
;
The following automatic conversions were performed:

data item '_exptl_absorpt_correction_type' value 'Multi-scan' was
changed to 'multi-scan' in accordance with the
/home/data/users/saulius/crontab/automatic-downloads/rss-feeds/RSC/lib/dictionaries/cif_core.dic
dictionary named 'cif_core.dic' version 2.4.2 last updated on
2011-04-26.

Automatic conversion script
Id: cif_fix_values 8170 2020-07-09 18:12:32Z antanas 

 Adding full bibliography for 7161076--7161078.cif.
;
_cod_original_cell_volume 3445.3(8)
_cod_original_sg_symbol_H-M 'P 21/n'
_cod_database_code 7161078
_shelx_shelxl_version_number 2019/3
_shelx_space_group_comment
;
The symmetry employed for this shelxl refinement is uniquely defined
by the following loop, which should always be used as a source of
symmetry information in preference to the above space-group names.
They are only intended as comments.
;
_shelx_estimated_absorpt_t_min 0.965
_shelx_estimated_absorpt_t_max 0.992
_diffrn_measurement_ambient_temperature_device_make 'Oxford Cryostream 800'

loop_
_space_group_symop_operation_xyz
'x, y, z'
'-x+1/2, y+1/2, -z+1/2'
'-x, -y, -z'
'x-1/2, -y-1/2, z-1/2'

loop_
_atom_site_label
_atom_site_type_symbol
_atom_site_fract_x
_atom_site_fract_y
_atom_site_fract_z
_atom_site_U_iso_or_equiv
_atom_site_adp_type
_atom_site_occupancy
_atom_site_site_symmetry_order
_atom_site_calc_flag
_atom_site_refinement_flags_posn
_atom_site_refinement_flags_adp
_atom_site_refinement_flags_occupancy
_atom_site_disorder_assembly
_atom_site_disorder_group
O3 O 0.74744(13) 0.41889(3) 0.64526(6) 0.0214(2) Uani 1 1 d . . . . .
O4 O 0.42634(15) 0.58468(4) 0.66620(6) 0.0263(2) Uani 1 1 d . . . . .
N3 N 0.67704(15) 0.48206(4) 0.72132(7) 0.0181(2) Uani 1 1 d . . . . .
N4 N 0.59939(16) 0.52734(4) 0.72599(7) 0.0181(2) Uani 1 1 d . . . . .
C18 C 0.58132(17) 0.47904(5) 0.57227(8) 0.0165(3) Uani 1 1 d . . . . .
C19 C 0.42664(18) 0.54475(5) 0.50432(8) 0.0179(3) Uani 1 1 d . . . . .
H19 H 0.377027 0.575116 0.507317 0.021 Uiso 1 1 calc R U . . .
C20 C 0.50805(18) 0.52364(5) 0.57656(8) 0.0171(3) Uani 1 1 d . . . . .
C21 C 0.50632(18) 0.54809(5) 0.65820(8) 0.0185(3) Uani 1 1 d . . . . .
C22 C 0.67323(17) 0.45692(5) 0.64811(8) 0.0167(3) Uani 1 1 d . . . . .
C23 C 0.58015(18) 0.54590(5) 0.80917(8) 0.0177(3) Uani 1 1 d . . . . .
C24 C 0.68066(19) 0.58443(5) 0.83581(9) 0.0206(3) Uani 1 1 d . . . . .
H24 H 0.761117 0.597802 0.800246 0.025 Uiso 1 1 calc R U . . .
C25 C 0.66231(19) 0.60323(5) 0.91511(9) 0.0224(3) Uani 1 1 d . . . . .
H25 H 0.730063 0.629687 0.934142 0.027 Uiso 1 1 calc R U . . .
C26 C 0.5451(2) 0.58331(5) 0.96631(9) 0.0250(3) Uani 1 1 d . . . . .
H26 H 0.533943 0.595818 1.020970 0.030 Uiso 1 1 calc R U . . .
C27 C 0.4435(2) 0.54512(5) 0.93825(9) 0.0247(3) Uani 1 1 d . . . . .
H27 H 0.362204 0.531923 0.973565 0.030 Uiso 1 1 calc R U . . .
C28 C 0.46003(19) 0.52606(5) 0.85893(9) 0.0207(3) Uani 1 1 d . . . . .
H28 H 0.390471 0.500022 0.839335 0.025 Uiso 1 1 calc R U . . .
C29 C 0.77398(18) 0.46438(5) 0.79697(8) 0.0175(3) Uani 1 1 d . . . . .
C30 C 0.92660(19) 0.48641(5) 0.83016(9) 0.0218(3) Uani 1 1 d . . . . .
H30 H 0.969574 0.513361 0.803719 0.026 Uiso 1 1 calc R U . . .
C31 C 1.0157(2) 0.46815(6) 0.90322(9) 0.0264(3) Uani 1 1 d . . . . .
H31 H 1.118556 0.483355 0.928063 0.032 Uiso 1 1 calc R U . . .
C32 C 0.9556(2) 0.42800(6) 0.93991(9) 0.0268(3) Uani 1 1 d . . . . .
H32 H 1.017682 0.415725 0.989555 0.032 Uiso 1 1 calc R U . . .
C33 C 0.8056(2) 0.40570(5) 0.90467(9) 0.0253(3) Uani 1 1 d . . . . .
H33 H 0.766735 0.377610 0.928995 0.030 Uiso 1 1 calc R U . . .
C34 C 0.71174(19) 0.42446(5) 0.83358(9) 0.0213(3) Uani 1 1 d . . . . .
H34 H 0.605896 0.410042 0.810318 0.026 Uiso 1 1 calc R U . . .
O1 O 0.23382(14) 0.47057(3) 0.70512(6) 0.0230(2) Uani 1 1 d . . . . .
O2 O -0.02062(16) 0.37805(4) 0.42781(7) 0.0296(3) Uani 1 1 d . . . . .
N1 N 0.15790(15) 0.40264(4) 0.63841(7) 0.0175(2) Uani 1 1 d . . . . .
N2 N 0.09086(15) 0.37780(4) 0.56471(7) 0.0181(2) Uani 1 1 d . . . . .
C1 C -0.05250(18) 0.47610(5) 0.42499(9) 0.0187(3) Uani 1 1 d . . . . .
H1 H -0.088491 0.459926 0.374121 0.022 Uiso 1 1 calc R U . . .
C2 C 0.07394(17) 0.47566(5) 0.57012(8) 0.0169(3) Uani 1 1 d . . . . .
C3 C 0.02191(18) 0.45178(5) 0.49504(8) 0.0178(3) Uani 1 1 d . . . . .
C4 C 0.15967(18) 0.45038(5) 0.64370(8) 0.0175(3) Uani 1 1 d . . . . .
C5 C 0.03069(19) 0.40011(5) 0.49119(9) 0.0199(3) Uani 1 1 d . . . . .
C6 C 0.24923(18) 0.37529(5) 0.70463(8) 0.0182(3) Uani 1 1 d . . . . .
C7 C 0.1780(2) 0.37258(5) 0.78140(9) 0.0222(3) Uani 1 1 d . . . . .
H7 H 0.071820 0.388643 0.789978 0.027 Uiso 1 1 calc R U . . .
C8 C 0.2633(2) 0.34612(5) 0.84592(9) 0.0270(3) Uani 1 1 d . . . . .
H8 H 0.215973 0.344028 0.899127 0.032 Uiso 1 1 calc R U . . .
C9 C 0.4177(2) 0.32277(5) 0.83245(10) 0.0284(3) Uani 1 1 d . . . . .
H9 H 0.475355 0.304336 0.876347 0.034 Uiso 1 1 calc R U . . .
C10 C 0.4885(2) 0.32614(5) 0.75542(10) 0.0270(3) Uani 1 1 d . . . . .
H10 H 0.595124 0.310275 0.746932 0.032 Uiso 1 1 calc R U . . .
C11 C 0.40456(19) 0.35258(5) 0.69049(9) 0.0215(3) Uani 1 1 d . . . . .
H11 H 0.452613 0.355047 0.637497 0.026 Uiso 1 1 calc R U . . .
C12 C 0.04869(18) 0.32905(5) 0.57684(9) 0.0184(3) Uani 1 1 d . . . . .
C13 C -0.06842(19) 0.31691(5) 0.63505(9) 0.0215(3) Uani 1 1 d . . . . .
H13 H -0.123848 0.340330 0.665801 0.026 Uiso 1 1 calc R U . . .
C14 C -0.1034(2) 0.26999(5) 0.64768(10) 0.0258(3) Uani 1 1 d . . . . .
H14 H -0.181307 0.261145 0.688386 0.031 Uiso 1 1 calc R U . . .
C15 C -0.0254(2) 0.23581(5) 0.60128(10) 0.0278(3) Uani 1 1 d . . . . .
H15 H -0.050612 0.203744 0.610006 0.033 Uiso 1 1 calc R U . . .
C16 C 0.0893(2) 0.24854(5) 0.54228(10) 0.0266(3) Uani 1 1 d . . . . .
H16 H 0.141831 0.225236 0.510072 0.032 Uiso 1 1 calc R U . . .
C17 C 0.12742(19) 0.29547(5) 0.53029(9) 0.0223(3) Uani 1 1 d . . . . .
H17 H 0.206995 0.304377 0.490379 0.027 Uiso 1 1 calc R U . . .
O5 O 0.99988(17) 0.67346(4) 0.93843(8) 0.0385(3) Uani 1 1 d . . . . .
N5 N 1.10731(18) 0.67375(5) 0.80894(8) 0.0278(3) Uani 1 1 d . . . . .
C35 C 1.0335(2) 0.69316(6) 0.87343(11) 0.0302(3) Uani 1 1 d . . . . .
H35 H 1.004299 0.725385 0.868456 0.036 Uiso 1 1 calc R U . . .
C36 C 1.1493(3) 0.70083(7) 0.73604(12) 0.0438(5) Uani 1 1 d . . . . .
H36A H 1.100048 0.685320 0.684216 0.066 Uiso 1 1 calc R U . . .
H36B H 1.277696 0.703235 0.735639 0.066 Uiso 1 1 calc R U . . .
H36C H 1.098638 0.732212 0.739091 0.066 Uiso 1 1 calc R U . . .
C37 C 1.1629(3) 0.62535(6) 0.81159(13) 0.0415(4) Uani 1 1 d . . . . .
H37A H 1.112120 0.609232 0.760672 0.062 Uiso 1 1 calc R U . . .
H37B H 1.122335 0.610226 0.861708 0.062 Uiso 1 1 calc R U . . .
H37C H 1.291892 0.623811 0.814177 0.062 Uiso 1 1 calc R U . . .
O6 O 0.80465(19) 0.27483(5) 0.85228(8) 0.0452(3) Uani 1 1 d . . . . .
N6 N 0.96242(17) 0.20990(5) 0.88969(8) 0.0271(3) Uani 1 1 d . . . . .
C38 C 0.9246(2) 0.25538(6) 0.89431(10) 0.0310(4) Uani 1 1 d . . . . .
H38 H 0.996653 0.273887 0.933228 0.037 Uiso 1 1 calc R U . . .
C39 C 0.8557(2) 0.17955(6) 0.83256(11) 0.0371(4) Uani 1 1 d . . . . .
H39A H 0.931708 0.163305 0.795375 0.056 Uiso 1 1 calc R U . . .
H39B H 0.768346 0.198297 0.798385 0.056 Uiso 1 1 calc R U . . .
H39C H 0.795085 0.156541 0.865343 0.056 Uiso 1 1 calc R U . . .
C40 C 1.0973(2) 0.18804(7) 0.94744(11) 0.0368(4) Uani 1 1 d . . . . .
H40A H 1.172008 0.168050 0.915471 0.055 Uiso 1 1 calc R U . . .
H40B H 1.040777 0.169054 0.988734 0.055 Uiso 1 1 calc R U . . .
H40C H 1.169763 0.212293 0.977019 0.055 Uiso 1 1 calc R U . . .

loop_
_atom_site_aniso_label
_atom_site_aniso_U_11
_atom_site_aniso_U_22
_atom_site_aniso_U_33
_atom_site_aniso_U_23
_atom_site_aniso_U_13
_atom_site_aniso_U_12
O3 0.0260(5) 0.0215(5) 0.0165(5) 0.0002(4) 0.0008(4) 0.0075(4)
O4 0.0376(6) 0.0225(5) 0.0178(5) -0.0017(4) -0.0020(4) 0.0108(4)
N3 0.0228(6) 0.0175(5) 0.0134(5) 0.0001(4) -0.0010(5) 0.0045(5)
N4 0.0237(6) 0.0169(5) 0.0135(5) -0.0010(4) -0.0001(5) 0.0032(5)
C18 0.0157(6) 0.0193(6) 0.0146(6) 0.0015(5) 0.0020(5) 0.0006(5)
C19 0.0191(7) 0.0184(6) 0.0161(6) 0.0006(5) 0.0018(5) 0.0020(5)
C20 0.0175(6) 0.0199(7) 0.0139(6) 0.0001(5) 0.0023(5) 0.0003(5)
C21 0.0218(7) 0.0190(6) 0.0144(6) 0.0010(5) 0.0007(5) 0.0013(5)
C22 0.0173(6) 0.0189(6) 0.0139(6) 0.0008(5) 0.0017(5) -0.0003(5)
C23 0.0209(7) 0.0190(6) 0.0125(6) -0.0010(5) -0.0019(5) 0.0037(5)
C24 0.0206(7) 0.0200(7) 0.0206(7) 0.0014(5) -0.0016(6) 0.0012(5)
C25 0.0228(7) 0.0208(7) 0.0223(7) -0.0045(6) -0.0055(6) 0.0006(5)
C26 0.0291(8) 0.0285(8) 0.0169(7) -0.0076(6) -0.0007(6) 0.0017(6)
C27 0.0285(8) 0.0275(7) 0.0185(7) -0.0018(6) 0.0035(6) -0.0019(6)
C28 0.0238(7) 0.0209(7) 0.0170(7) -0.0023(5) -0.0003(6) -0.0017(5)
C29 0.0201(7) 0.0203(7) 0.0120(6) -0.0008(5) 0.0001(5) 0.0047(5)
C30 0.0209(7) 0.0242(7) 0.0204(7) -0.0025(6) 0.0020(6) 0.0010(6)
C31 0.0207(7) 0.0369(9) 0.0207(7) -0.0080(6) -0.0034(6) 0.0040(6)
C32 0.0288(8) 0.0373(9) 0.0139(7) 0.0006(6) -0.0008(6) 0.0134(7)
C33 0.0309(8) 0.0271(8) 0.0183(7) 0.0053(6) 0.0054(6) 0.0063(6)
C34 0.0220(7) 0.0236(7) 0.0182(7) 0.0007(5) 0.0013(6) 0.0004(6)
O1 0.0306(6) 0.0201(5) 0.0168(5) -0.0021(4) -0.0054(4) -0.0030(4)
O2 0.0458(7) 0.0202(5) 0.0205(5) -0.0038(4) -0.0106(5) 0.0018(5)
N1 0.0215(6) 0.0177(6) 0.0127(5) -0.0017(4) -0.0027(4) -0.0006(4)
N2 0.0230(6) 0.0155(5) 0.0150(5) -0.0029(4) -0.0021(5) -0.0020(4)
C1 0.0209(7) 0.0191(7) 0.0157(6) -0.0032(5) -0.0011(5) -0.0022(5)
C2 0.0160(6) 0.0181(6) 0.0163(6) 0.0002(5) 0.0003(5) -0.0017(5)
C3 0.0185(7) 0.0179(6) 0.0167(6) -0.0010(5) 0.0003(5) -0.0014(5)
C4 0.0189(7) 0.0178(6) 0.0157(6) -0.0015(5) 0.0011(5) -0.0013(5)
C5 0.0226(7) 0.0191(7) 0.0176(7) -0.0017(5) -0.0014(5) 0.0000(5)
C6 0.0215(7) 0.0165(6) 0.0159(6) -0.0001(5) -0.0032(5) -0.0015(5)
C7 0.0264(7) 0.0218(7) 0.0185(7) -0.0019(5) 0.0018(6) -0.0003(6)
C8 0.0402(9) 0.0246(7) 0.0159(7) -0.0006(6) 0.0004(6) -0.0046(6)
C9 0.0381(9) 0.0221(7) 0.0228(7) 0.0019(6) -0.0098(6) -0.0008(6)
C10 0.0252(8) 0.0256(7) 0.0288(8) -0.0010(6) -0.0051(6) 0.0043(6)
C11 0.0217(7) 0.0224(7) 0.0200(7) -0.0013(5) -0.0001(6) -0.0006(5)
C12 0.0202(7) 0.0159(6) 0.0182(6) -0.0001(5) -0.0041(5) 0.0005(5)
C13 0.0222(7) 0.0199(7) 0.0221(7) -0.0031(5) -0.0002(6) 0.0010(5)
C14 0.0275(8) 0.0232(7) 0.0266(8) 0.0018(6) 0.0020(6) -0.0039(6)
C15 0.0347(9) 0.0172(7) 0.0304(8) 0.0001(6) -0.0033(7) -0.0035(6)
C16 0.0319(8) 0.0211(7) 0.0260(8) -0.0062(6) -0.0021(6) 0.0035(6)
C17 0.0239(7) 0.0228(7) 0.0200(7) -0.0023(5) 0.0010(6) 0.0003(6)
O5 0.0424(7) 0.0443(7) 0.0303(6) -0.0051(5) 0.0115(5) -0.0117(6)
N5 0.0306(7) 0.0257(7) 0.0275(7) -0.0013(5) 0.0050(6) 0.0014(5)
C35 0.0296(8) 0.0277(8) 0.0336(9) -0.0068(7) 0.0042(7) -0.0027(6)
C36 0.0612(13) 0.0399(10) 0.0319(9) 0.0029(8) 0.0140(9) -0.0019(9)
C37 0.0434(10) 0.0314(9) 0.0510(11) -0.0009(8) 0.0124(9) 0.0077(8)
O6 0.0505(8) 0.0440(7) 0.0403(7) 0.0077(6) 0.0002(6) 0.0178(6)
N6 0.0250(7) 0.0326(7) 0.0234(6) 0.0019(5) 0.0005(5) 0.0034(5)
C38 0.0317(9) 0.0368(9) 0.0247(8) -0.0006(7) 0.0035(7) 0.0025(7)
C39 0.0396(10) 0.0397(10) 0.0321(9) -0.0018(7) 0.0039(8) -0.0033(8)
C40 0.0348(9) 0.0450(10) 0.0298(9) 0.0064(7) -0.0018(7) 0.0084(8)

loop_
_atom_type_symbol
_atom_type_description
_atom_type_scat_dispersion_real
_atom_type_scat_dispersion_imag
_atom_type_scat_source
C C 0.0033 0.0016 'International Tables Vol C Tables 4.2.6.8 and 6.1.1.4'
H H 0.0000 0.0000 'International Tables Vol C Tables 4.2.6.8 and 6.1.1.4'
N N 0.0061 0.0033 'International Tables Vol C Tables 4.2.6.8 and 6.1.1.4'
O O 0.0106 0.0060 'International Tables Vol C Tables 4.2.6.8 and 6.1.1.4'

loop_
_geom_angle_atom_site_label_1
_geom_angle_atom_site_label_2
_geom_angle_atom_site_label_3
_geom_angle
_geom_angle_site_symmetry_1
_geom_angle_site_symmetry_3
_geom_angle_publ_flag
C22 N3 N4 122.97(11) . . ?
C22 N3 C29 119.66(11) . . ?
N4 N3 C29 117.22(10) . . ?
C21 N4 N3 122.64(11) . . ?
C21 N4 C23 118.20(11) . . ?
N3 N4 C23 117.20(10) . . ?
C19 C18 C20 120.23(12) 3_666 . ?
C19 C18 C22 118.91(12) 3_666 . ?
C20 C18 C22 120.83(12) . . ?
C18 C19 C20 119.35(12) 3_666 . ?
C18 C19 H19 120.3 3_666 . ?
C20 C19 H19 120.3 . . ?
C19 C20 C18 120.42(12) . . ?
C19 C20 C21 118.74(12) . . ?
C18 C20 C21 120.75(12) . . ?
O4 C21 N4 121.08(12) . . ?
O4 C21 C20 122.74(12) . . ?
N4 C21 C20 116.17(12) . . ?
O3 C22 N3 121.52(12) . . ?
O3 C22 C18 122.27(12) . . ?
N3 C22 C18 116.16(12) . . ?
C28 C23 C24 121.79(13) . . ?
C28 C23 N4 119.92(12) . . ?
C24 C23 N4 118.26(13) . . ?
C23 C24 C25 119.18(14) . . ?
C23 C24 H24 120.4 . . ?
C25 C24 H24 120.4 . . ?
C26 C25 C24 119.78(13) . . ?
C26 C25 H25 120.1 . . ?
C24 C25 H25 120.1 . . ?
C25 C26 C27 120.35(13) . . ?
C25 C26 H26 119.8 . . ?
C27 C26 H26 119.8 . . ?
C26 C27 C28 120.48(14) . . ?
C26 C27 H27 119.8 . . ?
C28 C27 H27 119.8 . . ?
C23 C28 C27 118.40(13) . . ?
C23 C28 H28 120.8 . . ?
C27 C28 H28 120.8 . . ?
C30 C29 C34 121.52(13) . . ?
C30 C29 N3 120.44(13) . . ?
C34 C29 N3 118.03(12) . . ?
C29 C30 C31 118.46(14) . . ?
C29 C30 H30 120.8 . . ?
C31 C30 H30 120.8 . . ?
C32 C31 C30 120.48(14) . . ?
C32 C31 H31 119.8 . . ?
C30 C31 H31 119.8 . . ?
C33 C32 C31 120.33(13) . . ?
C33 C32 H32 119.8 . . ?
C31 C32 H32 119.8 . . ?
C32 C33 C34 119.80(14) . . ?
C32 C33 H33 120.1 . . ?
C34 C33 H33 120.1 . . ?
C29 C34 C33 119.34(14) . . ?
C29 C34 H34 120.3 . . ?
C33 C34 H34 120.3 . . ?
C4 N1 N2 123.32(11) . . ?
C4 N1 C6 119.74(11) . . ?
N2 N1 C6 116.35(10) . . ?
C5 N2 N1 122.33(11) . . ?
C5 N2 C12 119.99(11) . . ?
N1 N2 C12 116.01(10) . . ?
C3 C1 C2 119.53(12) . 3_566 ?
C3 C1 H1 120.2 . . ?
C2 C1 H1 120.2 3_566 . ?
C1 C2 C3 120.34(12) 3_566 . ?
C1 C2 C4 119.14(12) 3_566 . ?
C3 C2 C4 120.46(12) . . ?
C1 C3 C2 120.14(12) . . ?
C1 C3 C5 118.90(12) . . ?
C2 C3 C5 120.75(12) . . ?
O1 C4 N1 121.33(12) . . ?
O1 C4 C2 122.59(12) . . ?
N1 C4 C2 116.04(11) . . ?
O2 C5 N2 121.22(13) . . ?
O2 C5 C3 122.47(12) . . ?
N2 C5 C3 116.21(11) . . ?
C7 C6 C11 121.70(13) . . ?
C7 C6 N1 118.31(13) . . ?
C11 C6 N1 119.99(13) . . ?
C6 C7 C8 119.23(14) . . ?
C6 C7 H7 120.4 . . ?
C8 C7 H7 120.4 . . ?
C9 C8 C7 119.77(14) . . ?
C9 C8 H8 120.1 . . ?
C7 C8 H8 120.1 . . ?
C10 C9 C8 120.39(14) . . ?
C10 C9 H9 119.8 . . ?
C8 C9 H9 119.8 . . ?
C9 C10 C11 120.36(15) . . ?
C9 C10 H10 119.8 . . ?
C11 C10 H10 119.8 . . ?
C6 C11 C10 118.55(14) . . ?
C6 C11 H11 120.7 . . ?
C10 C11 H11 120.7 . . ?
C17 C12 C13 121.27(13) . . ?
C17 C12 N2 119.12(13) . . ?
C13 C12 N2 119.61(12) . . ?
C12 C13 C14 118.88(14) . . ?
C12 C13 H13 120.6 . . ?
C14 C13 H13 120.6 . . ?
C13 C14 C15 120.51(15) . . ?
C13 C14 H14 119.7 . . ?
C15 C14 H14 119.7 . . ?
C16 C15 C14 119.94(14) . . ?
C16 C15 H15 120.0 . . ?
C14 C15 H15 120.0 . . ?
C15 C16 C17 119.88(14) . . ?
C15 C16 H16 120.1 . . ?
C17 C16 H16 120.1 . . ?
C12 C17 C16 119.50(14) . . ?
C12 C17 H17 120.2 . . ?
C16 C17 H17 120.2 . . ?
C35 N5 C37 121.22(15) . . ?
C35 N5 C36 121.92(14) . . ?
C37 N5 C36 116.66(14) . . ?
O5 C35 N5 126.26(16) . . ?
O5 C35 H35 116.9 . . ?
N5 C35 H35 116.9 . . ?
N5 C36 H36A 109.5 . . ?
N5 C36 H36B 109.5 . . ?
H36A C36 H36B 109.5 . . ?
N5 C36 H36C 109.5 . . ?
H36A C36 H36C 109.5 . . ?
H36B C36 H36C 109.5 . . ?
N5 C37 H37A 109.5 . . ?
N5 C37 H37B 109.5 . . ?
H37A C37 H37B 109.5 . . ?
N5 C37 H37C 109.5 . . ?
H37A C37 H37C 109.5 . . ?
H37B C37 H37C 109.5 . . ?
C38 N6 C39 120.39(14) . . ?
C38 N6 C40 121.81(14) . . ?
C39 N6 C40 117.45(14) . . ?
O6 C38 N6 124.74(16) . . ?
O6 C38 H38 117.6 . . ?
N6 C38 H38 117.6 . . ?
N6 C39 H39A 109.5 . . ?
N6 C39 H39B 109.5 . . ?
H39A C39 H39B 109.5 . . ?
N6 C39 H39C 109.5 . . ?
H39A C39 H39C 109.5 . . ?
H39B C39 H39C 109.5 . . ?
N6 C40 H40A 109.5 . . ?
N6 C40 H40B 109.5 . . ?
H40A C40 H40B 109.5 . . ?
N6 C40 H40C 109.5 . . ?
H40A C40 H40C 109.5 . . ?
H40B C40 H40C 109.5 . . ?

loop_
_geom_bond_atom_site_label_1
_geom_bond_atom_site_label_2
_geom_bond_distance
_geom_bond_site_symmetry_2
_geom_bond_publ_flag
O3 C22 1.2286(16) . ?
O4 C21 1.2231(17) . ?
N3 C22 1.3655(17) . ?
N3 N4 1.4286(15) . ?
N3 C29 1.4443(16) . ?
N4 C21 1.3702(17) . ?
N4 C23 1.4436(17) . ?
C18 C19 1.3907(19) 3_666 ?
C18 C20 1.3964(19) . ?
C18 C22 1.4802(18) . ?
C19 C20 1.3924(18) . ?
C19 H19 0.9500 . ?
C20 C21 1.4748(18) . ?
C23 C28 1.383(2) . ?
C23 C24 1.3861(19) . ?
C24 C25 1.388(2) . ?
C24 H24 0.9500 . ?
C25 C26 1.383(2) . ?
C25 H25 0.9500 . ?
C26 C27 1.388(2) . ?
C26 H26 0.9500 . ?
C27 C28 1.389(2) . ?
C27 H27 0.9500 . ?
C28 H28 0.9500 . ?
C29 C30 1.384(2) . ?
C29 C34 1.384(2) . ?
C30 C31 1.393(2) . ?
C30 H30 0.9500 . ?
C31 C32 1.384(2) . ?
C31 H31 0.9500 . ?
C32 C33 1.382(2) . ?
C32 H32 0.9500 . ?
C33 C34 1.389(2) . ?
C33 H33 0.9500 . ?
C34 H34 0.9500 . ?
O1 C4 1.2270(16) . ?
O2 C5 1.2226(17) . ?
N1 C4 1.3682(17) . ?
N1 N2 1.4246(15) . ?
N1 C6 1.4393(17) . ?
N2 C5 1.3732(17) . ?
N2 C12 1.4476(17) . ?
C1 C3 1.3894(19) . ?
C1 C2 1.3926(19) 3_566 ?
C1 H1 0.9500 . ?
C2 C3 1.4006(18) . ?
C2 C4 1.4761(18) . ?
C3 C5 1.4811(19) . ?
C6 C7 1.380(2) . ?
C6 C11 1.385(2) . ?
C7 C8 1.388(2) . ?
C7 H7 0.9500 . ?
C8 C9 1.385(2) . ?
C8 H8 0.9500 . ?
C9 C10 1.384(2) . ?
C9 H9 0.9500 . ?
C10 C11 1.388(2) . ?
C10 H10 0.9500 . ?
C11 H11 0.9500 . ?
C12 C17 1.381(2) . ?
C12 C13 1.385(2) . ?
C13 C14 1.386(2) . ?
C13 H13 0.9500 . ?
C14 C15 1.389(2) . ?
C14 H14 0.9500 . ?
C15 C16 1.385(2) . ?
C15 H15 0.9500 . ?
C16 C17 1.390(2) . ?
C16 H16 0.9500 . ?
C17 H17 0.9500 . ?
O5 C35 1.223(2) . ?
N5 C35 1.333(2) . ?
N5 C37 1.447(2) . ?
N5 C36 1.453(2) . ?
C35 H35 0.9500 . ?
C36 H36A 0.9800 . ?
C36 H36B 0.9800 . ?
C36 H36C 0.9800 . ?
C37 H37A 0.9800 . ?
C37 H37B 0.9800 . ?
C37 H37C 0.9800 . ?
O6 C38 1.217(2) . ?
N6 C38 1.336(2) . ?
N6 C39 1.451(2) . ?
N6 C40 1.455(2) . ?
C38 H38 0.9500 . ?
C39 H39A 0.9800 . ?
C39 H39B 0.9800 . ?
C39 H39C 0.9800 . ?
C40 H40A 0.9800 . ?
C40 H40B 0.9800 . ?
C40 H40C 0.9800 . ?

loop_
_geom_torsion_atom_site_label_1
_geom_torsion_atom_site_label_2
_geom_torsion_atom_site_label_3
_geom_torsion_atom_site_label_4
_geom_torsion
_geom_torsion_site_symmetry_1
_geom_torsion_site_symmetry_2
_geom_torsion_site_symmetry_3
_geom_torsion_site_symmetry_4
_geom_torsion_publ_flag
C22 N3 N4 C21 3.7(2) . . . . ?
C29 N3 N4 C21 179.13(13) . . . . ?
C22 N3 N4 C23 167.46(12) . . . . ?
C29 N3 N4 C23 -17.11(17) . . . . ?
C18 C19 C20 C18 0.1(2) 3_666 . . . ?
C18 C19 C20 C21 -176.45(12) 3_666 . . . ?
C19 C18 C20 C19 -0.1(2) 3_666 . . . ?
C22 C18 C20 C19 177.99(13) . . . . ?
C19 C18 C20 C21 176.38(13) 3_666 . . . ?
C22 C18 C20 C21 -5.5(2) . . . . ?
N3 N4 C21 O4 172.48(13) . . . . ?
C23 N4 C21 O4 8.9(2) . . . . ?
N3 N4 C21 C20 -7.14(19) . . . . ?
C23 N4 C21 C20 -170.75(12) . . . . ?
C19 C20 C21 O4 5.0(2) . . . . ?
C18 C20 C21 O4 -171.52(14) . . . . ?
C19 C20 C21 N4 -175.37(13) . . . . ?
C18 C20 C21 N4 8.1(2) . . . . ?
N4 N3 C22 O3 176.95(12) . . . . ?
C29 N3 C22 O3 1.6(2) . . . . ?
N4 N3 C22 C18 -0.62(19) . . . . ?
C29 N3 C22 C18 -175.94(12) . . . . ?
C19 C18 C22 O3 2.3(2) 3_666 . . . ?
C20 C18 C22 O3 -175.85(13) . . . . ?
C19 C18 C22 N3 179.82(12) 3_666 . . . ?
C20 C18 C22 N3 1.70(19) . . . . ?
C21 N4 C23 C28 95.23(16) . . . . ?
N3 N4 C23 C28 -69.27(16) . . . . ?
C21 N4 C23 C24 -82.92(16) . . . . ?
N3 N4 C23 C24 112.58(14) . . . . ?
C28 C23 C24 C25 1.0(2) . . . . ?
N4 C23 C24 C25 179.09(12) . . . . ?
C23 C24 C25 C26 0.2(2) . . . . ?
C24 C25 C26 C27 -1.1(2) . . . . ?
C25 C26 C27 C28 0.8(2) . . . . ?
C24 C23 C28 C27 -1.2(2) . . . . ?
N4 C23 C28 C27 -179.30(13) . . . . ?
C26 C27 C28 C23 0.3(2) . . . . ?
C22 N3 C29 C30 110.86(15) . . . . ?
N4 N3 C29 C30 -64.72(17) . . . . ?
C22 N3 C29 C34 -67.72(17) . . . . ?
N4 N3 C29 C34 116.69(14) . . . . ?
C34 C29 C30 C31 -1.5(2) . . . . ?
N3 C29 C30 C31 179.97(13) . . . . ?
C29 C30 C31 C32 2.1(2) . . . . ?
C30 C31 C32 C33 -0.4(2) . . . . ?
C31 C32 C33 C34 -2.0(2) . . . . ?
C30 C29 C34 C33 -0.8(2) . . . . ?
N3 C29 C34 C33 177.76(13) . . . . ?
C32 C33 C34 C29 2.5(2) . . . . ?
C4 N1 N2 C5 3.5(2) . . . . ?
C6 N1 N2 C5 -167.64(13) . . . . ?
C4 N1 N2 C12 -161.80(13) . . . . ?
C6 N1 N2 C12 27.08(17) . . . . ?
C2 C1 C3 C2 0.4(2) 3_566 . . . ?
C2 C1 C3 C5 175.12(13) 3_566 . . . ?
C1 C2 C3 C1 -0.4(2) 3_566 . . . ?
C4 C2 C3 C1 -177.51(13) . . . . ?
C1 C2 C3 C5 -175.02(13) 3_566 . . . ?
C4 C2 C3 C5 7.8(2) . . . . ?
N2 N1 C4 O1 -172.83(13) . . . . ?
C6 N1 C4 O1 -2.0(2) . . . . ?
N2 N1 C4 C2 4.79(19) . . . . ?
C6 N1 C4 C2 175.63(12) . . . . ?
C1 C2 C4 O1 -9.8(2) 3_566 . . . ?
C3 C2 C4 O1 167.34(13) . . . . ?
C1 C2 C4 N1 172.58(13) 3_566 . . . ?
C3 C2 C4 N1 -10.25(19) . . . . ?
N1 N2 C5 O2 177.44(13) . . . . ?
C12 N2 C5 O2 -17.8(2) . . . . ?
N1 N2 C5 C3 -6.08(19) . . . . ?
C12 N2 C5 C3 158.63(12) . . . . ?
C1 C3 C5 O2 2.1(2) . . . . ?
C2 C3 C5 O2 176.82(14) . . . . ?
C1 C3 C5 N2 -174.33(13) . . . . ?
C2 C3 C5 N2 0.4(2) . . . . ?
C4 N1 C6 C7 72.41(17) . . . . ?
N2 N1 C6 C7 -116.13(14) . . . . ?
C4 N1 C6 C11 -107.52(15) . . . . ?
N2 N1 C6 C11 63.94(17) . . . . ?
C11 C6 C7 C8 -0.5(2) . . . . ?
N1 C6 C7 C8 179.54(12) . . . . ?
C6 C7 C8 C9 -0.2(2) . . . . ?
C7 C8 C9 C10 0.8(2) . . . . ?
C8 C9 C10 C11 -0.7(2) . . . . ?
C7 C6 C11 C10 0.7(2) . . . . ?
N1 C6 C11 C10 -179.41(13) . . . . ?
C9 C10 C11 C6 -0.1(2) . . . . ?
C5 N2 C12 C17 70.89(17) . . . . ?
N1 N2 C12 C17 -123.46(13) . . . . ?
C5 N2 C12 C13 -109.54(15) . . . . ?
N1 N2 C12 C13 56.10(17) . . . . ?
C17 C12 C13 C14 1.4(2) . . . . ?
N2 C12 C13 C14 -178.12(12) . . . . ?
C12 C13 C14 C15 -1.5(2) . . . . ?
C13 C14 C15 C16 0.5(2) . . . . ?
C14 C15 C16 C17 0.7(2) . . . . ?
C13 C12 C17 C16 -0.3(2) . . . . ?
N2 C12 C17 C16 179.22(13) . . . . ?
C15 C16 C17 C12 -0.7(2) . . . . ?
C37 N5 C35 O5 -2.3(3) . . . . ?
C36 N5 C35 O5 -177.09(17) . . . . ?
C39 N6 C38 O6 -1.0(3) . . . . ?
C40 N6 C38 O6 -174.05(17) . . . . ?
